data_4133117
loop_
_publ_author_name
'Antoni, Patrick W.'
'Hansmann, Max M.'

_publ_section_title
;
 Pyrylenes: A New Class of Tunable, Redox-Switchable, Photoexcitable
 Pyrylium-Carbene Hybrids with Three Stable Redox-States.
;
_journal_issue 44
_journal_name_full 'Journal of the American Chemical Society'
_journal_page_first 14823
_journal_page_last 14835
_journal_paper_doi 10.1021/jacs.8b08545
_journal_volume 140
_journal_year 2018
_chemical_formula_moiety 'C H Cl3, C37 H48 N2 O3'
_chemical_formula_sum 'C38 H49 Cl3 N2 O3'
_chemical_formula_weight 688.14
_space_group_crystal_system monoclinic
_space_group_IT_number 14
_space_group_name_Hall '-P 2yn'
_space_group_name_H-M_alt 'P 1 21/n 1'
_atom_sites_solution_hydrogens geom
_atom_sites_solution_primary dual
_audit_creation_date 2018-05-18
_audit_creation_method
;
Olex2 1.2
(compiled 2018.04.26 svn.r3504 for OlexSys, GUI svn.r5492)
;
_cell_angle_alpha 90
_cell_angle_beta 112.971(2)
_cell_angle_gamma 90
_cell_formula_units_Z 4
_cell_length_a 15.9767(14)
_cell_length_b 14.0442(12)
_cell_length_c 18.0755(12)
_cell_measurement_reflns_used 2344
_cell_measurement_temperature 149.95
_cell_measurement_theta_max 24.72
_cell_measurement_theta_min 2.77
_cell_volume 3734.2(5)
_computing_cell_refinement 'SAINT V8.38A (?, 2016)'
_computing_data_reduction 'SAINT V8.38A (?, 2016)'
_computing_molecular_graphics 'Olex2 (Dolomanov et al., 2009)'
_computing_publication_material 'Olex2 (Dolomanov et al., 2009)'
_computing_structure_refinement 'XL (Sheldrick, 2008)'
_computing_structure_solution 'XT (Sheldrick, 2015)'
_diffrn_ambient_temperature 149.95
_diffrn_measured_fraction_theta_full 0.998
_diffrn_measured_fraction_theta_max 0.999
_diffrn_measurement_device_type 'Bruker APEX-II CCD'
_diffrn_measurement_method '\f and \w scans'
_diffrn_radiation_type MoK\a
_diffrn_radiation_wavelength 0.71073
_diffrn_reflns_av_R_equivalents 0.0484
_diffrn_reflns_av_unetI/netI 0.0330
_diffrn_reflns_Laue_measured_fraction_full 0.998
_diffrn_reflns_Laue_measured_fraction_max 0.999
_diffrn_reflns_limit_h_max 20
_diffrn_reflns_limit_h_min -22
_diffrn_reflns_limit_k_max 20
_diffrn_reflns_limit_k_min -20
_diffrn_reflns_limit_l_max 25
_diffrn_reflns_limit_l_min -25
_diffrn_reflns_number 66201
_diffrn_reflns_point_group_measured_fraction_full 0.998
_diffrn_reflns_point_group_measured_fraction_max 0.999
_diffrn_reflns_theta_full 25.242
_diffrn_reflns_theta_max 30.513
_diffrn_reflns_theta_min 2.448
_diffrn_standards_number 0
_exptl_absorpt_coefficient_mu 0.283
_exptl_absorpt_correction_T_max 0.6662
_exptl_absorpt_correction_T_min 0.6167
_exptl_absorpt_correction_type multi-scan
_exptl_absorpt_process_details
'SADABS-2016/2 (Bruker,2016/2) was used for absorption correction. wR2(int) was 0.0900 before and 0.0624 after correction. The Ratio of minimum to maximum transmission is 0.9270. The \l/2 correction factor is Not present.'
_exptl_crystal_colour colourless
_exptl_crystal_colour_primary colourless
_exptl_crystal_density_diffrn 1.224
_exptl_crystal_description block
_exptl_crystal_F_000 1464
_exptl_crystal_recrystallization_method 'The material was recrystallised from Chloroform by slow evaporation'
_exptl_crystal_size_max 0.203
_exptl_crystal_size_mid 0.167
_exptl_crystal_size_min 0.098
_refine_diff_density_max 0.375
_refine_diff_density_min -0.466
_refine_diff_density_rms 0.045
_refine_ls_extinction_method none
_refine_ls_goodness_of_fit_ref 1.035
_refine_ls_hydrogen_treatment constr
_refine_ls_matrix_type full
_refine_ls_number_parameters 429
_refine_ls_number_reflns 11394
_refine_ls_number_restraints 0
_refine_ls_restrained_S_all 1.035
_refine_ls_R_factor_all 0.0588
_refine_ls_R_factor_gt 0.0423
_refine_ls_shift/su_max 0.001
_refine_ls_shift/su_mean 0.000
_refine_ls_structure_factor_coef Fsqd
_refine_ls_weighting_details 'w=1/[\s^2^(Fo^2^)+(0.0453P)^2^+1.3090P] where P=(Fo^2^+2Fc^2^)/3'
_refine_ls_weighting_scheme calc
_refine_ls_wR_factor_gt 0.1032
_refine_ls_wR_factor_ref 0.1136
_reflns_Friedel_coverage 0.000
_reflns_number_gt 8905
_reflns_number_total 11394
_reflns_threshold_expression 'I > 2\s(I)'
_cod_data_source_file ja8b08545_si_007.cif
_cod_data_source_block 2dtBu
_cod_database_code 4133117
_shelx_shelxl_version_number 2016/6
_shelx_space_group_comment
;
The symmetry employed for this shelxl refinement is uniquely defined
by the following loop, which should always be used as a source of
symmetry information in preference to the above space-group names.
They are only intended as comments.
;
_shelx_estimated_absorpt_t_max 0.973
_shelx_estimated_absorpt_t_min 0.945
_olex2_refinement_description
;
1. Fixed Uiso
 At 1.2 times of:
  All C(H) groups
 At 1.5 times of:
  All C(H,H,H) groups
2.a Ternary CH refined with riding coordinates:
 C38(H38)
2.b Aromatic/amide H refined with riding coordinates:
 C2(H2), C5(H5), C22(H22), C24(H24), C31(H31), C33(H33)
2.c Idealised Me refined as rotating group:
 C8(H8A,H8B,H8C), C9(H9A,H9B,H9C), C10(H10A,H10B,H10C), C12(H12A,H12B,H12C),
 C13(H13A,H13B,H13C), C14(H14A,H14B,H14C), C18(H18A,H18B,H18C), C19(H19A,H19B,
 H19C), C26(H26A,H26B,H26C), C27(H27A,H27B,H27C), C28(H28A,H28B,H28C), C35(H35A,
 H35B,H35C), C36(H36A,H36B,H36C), C37(H37A,H37B,H37C)
;
_olex2_diffrn_ambient_temperature_device 'Oxford Cryosystems Cryostream 800'
_olex2_exptl_crystal_mounting_method 'The crystal was mounted on a MITIGEN holder in perfluoroether oil'
_olex2_submission_special_instructions 'No special instructions were received'

loop_
_space_group_symop_operation_xyz
'x, y, z'
'-x+1/2, y+1/2, -z+1/2'
'-x, -y, -z'
'x-1/2, -y-1/2, z-1/2'

loop_
_atom_site_label
_atom_site_type_symbol
_atom_site_fract_x
_atom_site_fract_y
_atom_site_fract_z
_atom_site_U_iso_or_equiv
_atom_site_adp_type
_atom_site_occupancy
_atom_site_site_symmetry_order
_atom_site_calc_flag
_atom_site_refinement_flags_posn
Cl1 Cl 0.86951(3) 0.01948(3) 0.32378(2) 0.04612(11) Uani 1 1 d .
Cl2 Cl 0.72919(3) -0.05851(4) 0.36899(3) 0.06101(14) Uani 1 1 d .
Cl3 Cl 0.91655(3) -0.09927(3) 0.46469(2) 0.04673(10) Uani 1 1 d .
C38 C 0.84028(10) -0.01348(9) 0.40441(8) 0.0310(3) Uani 1 1 d .
H38 H 0.843593 0.044188 0.437889 0.037 Uiso 1 1 calc R
O1 O 0.42420(6) 0.53829(6) 0.23901(5) 0.02685(19) Uani 1 1 d .
O2 O 0.79494(7) 0.18908(7) 0.42318(6) 0.0382(2) Uani 1 1 d .
O3 O 0.87967(7) 0.46452(8) 0.54945(6) 0.0401(2) Uani 1 1 d .
N1 N 0.68667(7) 0.30270(7) 0.39828(6) 0.02163(19) Uani 1 1 d .
N2 N 0.73349(7) 0.45591(7) 0.45841(6) 0.02119(19) Uani 1 1 d .
C1 C 0.43075(8) 0.44054(8) 0.24101(7) 0.0204(2) Uani 1 1 d .
C2 C 0.50527(8) 0.39443(8) 0.28950(7) 0.0205(2) Uani 1 1 d .
H2 H 0.505448 0.326800 0.288639 0.025 Uiso 1 1 calc R
C3 C 0.58648(7) 0.44418(8) 0.34379(6) 0.0186(2) Uani 1 1 d .
C4 C 0.66440(8) 0.40241(8) 0.39655(6) 0.0191(2) Uani 1 1 d .
C5 C 0.57629(8) 0.54744(8) 0.33442(7) 0.0205(2) Uani 1 1 d .
H5 H 0.626110 0.586588 0.365509 0.025 Uiso 1 1 calc R
C6 C 0.50046(8) 0.58933(8) 0.28435(7) 0.0205(2) Uani 1 1 d .
C7 C 0.48362(8) 0.69477(8) 0.26720(7) 0.0245(2) Uani 1 1 d .
C8 C 0.45451(11) 0.71217(10) 0.17683(8) 0.0376(3) Uani 1 1 d .
H8A H 0.503726 0.693074 0.160418 0.056 Uiso 1 1 calc GR
H8B H 0.441209 0.779940 0.165214 0.056 Uiso 1 1 calc GR
H8C H 0.399986 0.674606 0.147116 0.056 Uiso 1 1 calc GR
C9 C 0.56890(11) 0.75279(10) 0.31241(11) 0.0448(4) Uani 1 1 d .
H9A H 0.588507 0.741597 0.370259 0.067 Uiso 1 1 calc GR
H9B H 0.555715 0.820614 0.301006 0.067 Uiso 1 1 calc GR
H9C H 0.617352 0.733483 0.295075 0.067 Uiso 1 1 calc GR
C10 C 0.40688(12) 0.72629(10) 0.29285(11) 0.0433(4) Uani 1 1 d .
H10A H 0.353794 0.685184 0.267250 0.065 Uiso 1 1 calc GR
H10B H 0.390310 0.792426 0.276299 0.065 Uiso 1 1 calc GR
H10C H 0.427550 0.721388 0.351384 0.065 Uiso 1 1 calc GR
C11 C 0.34431(8) 0.39810(9) 0.17996(7) 0.0250(2) Uani 1 1 d .
C12 C 0.26265(9) 0.43154(11) 0.19784(8) 0.0337(3) Uani 1 1 d .
H12A H 0.268360 0.407353 0.250449 0.051 Uiso 1 1 calc GR
H12B H 0.206394 0.407331 0.156303 0.051 Uiso 1 1 calc GR
H12C H 0.261060 0.501293 0.198173 0.051 Uiso 1 1 calc GR
C13 C 0.34794(11) 0.28932(10) 0.18134(10) 0.0416(4) Uani 1 1 d .
H13A H 0.398999 0.267857 0.168374 0.062 Uiso 1 1 calc GR
H13B H 0.291030 0.263927 0.141577 0.062 Uiso 1 1 calc GR
H13C H 0.356121 0.266444 0.234945 0.062 Uiso 1 1 calc GR
C14 C 0.33405(10) 0.43382(11) 0.09626(8) 0.0359(3) Uani 1 1 d .
H14A H 0.330312 0.503486 0.094814 0.054 Uiso 1 1 calc GR
H14B H 0.278533 0.407171 0.055438 0.054 Uiso 1 1 calc GR
H14C H 0.386769 0.413509 0.085299 0.054 Uiso 1 1 calc GR
C15 C 0.77572(9) 0.27322(9) 0.42181(7) 0.0268(2) Uani 1 1 d .
C16 C 0.84762(9) 0.35003(10) 0.44346(8) 0.0301(3) Uani 1 1 d .
C17 C 0.82347(8) 0.42751(10) 0.48980(7) 0.0274(2) Uani 1 1 d .
C18 C 0.94043(10) 0.30766(13) 0.49399(11) 0.0469(4) Uani 1 1 d .
H18A H 0.938170 0.278069 0.542275 0.070 Uiso 1 1 calc GR
H18B H 0.986353 0.358217 0.509669 0.070 Uiso 1 1 calc GR
H18C H 0.956368 0.259486 0.462466 0.070 Uiso 1 1 calc GR
C19 C 0.84941(11) 0.39340(11) 0.36535(9) 0.0378(3) Uani 1 1 d .
H19A H 0.861948 0.343123 0.333482 0.057 Uiso 1 1 calc GR
H19B H 0.897066 0.442027 0.379012 0.057 Uiso 1 1 calc GR
H19C H 0.790347 0.422488 0.334098 0.057 Uiso 1 1 calc GR
C20 C 0.62140(8) 0.22751(8) 0.36018(7) 0.0228(2) Uani 1 1 d .
C21 C 0.57893(9) 0.17924(9) 0.40309(7) 0.0247(2) Uani 1 1 d .
C22 C 0.51940(9) 0.10530(9) 0.36467(8) 0.0288(3) Uani 1 1 d .
H22 H 0.490492 0.071386 0.393611 0.035 Uiso 1 1 calc R
C23 C 0.50095(10) 0.07959(9) 0.28572(8) 0.0306(3) Uani 1 1 d .
C24 C 0.54666(10) 0.12764(9) 0.24546(8) 0.0310(3) Uani 1 1 d .
H24 H 0.535775 0.110141 0.191718 0.037 Uiso 1 1 calc R
C25 C 0.60767(9) 0.20037(9) 0.28151(7) 0.0272(2) Uani 1 1 d .
C26 C 0.65581(12) 0.25023(11) 0.23582(9) 0.0371(3) Uani 1 1 d .
H26A H 0.654971 0.319099 0.244249 0.056 Uiso 1 1 calc GR
H26B H 0.624942 0.236065 0.178400 0.056 Uiso 1 1 calc GR
H26C H 0.718895 0.228045 0.255011 0.056 Uiso 1 1 calc GR
C27 C 0.43197(13) 0.00383(11) 0.24431(10) 0.0448(4) Uani 1 1 d .
H27A H 0.454010 -0.035202 0.210708 0.067 Uiso 1 1 calc GR
H27B H 0.374293 0.033878 0.210582 0.067 Uiso 1 1 calc GR
H27C H 0.422668 -0.036543 0.284673 0.067 Uiso 1 1 calc GR
C28 C 0.59425(10) 0.20480(10) 0.48829(8) 0.0316(3) Uani 1 1 d .
H28A H 0.656016 0.229708 0.515780 0.047 Uiso 1 1 calc GR
H28B H 0.586536 0.147945 0.516427 0.047 Uiso 1 1 calc GR
H28C H 0.550159 0.253405 0.488127 0.047 Uiso 1 1 calc GR
C29 C 0.71441(8) 0.54095(8) 0.49467(7) 0.0216(2) Uani 1 1 d .
C30 C 0.66097(9) 0.53697(9) 0.53989(7) 0.0255(2) Uani 1 1 d .
C31 C 0.64507(9) 0.62156(10) 0.57302(8) 0.0306(3) Uani 1 1 d .
H31 H 0.607646 0.619926 0.602932 0.037 Uiso 1 1 calc R
C32 C 0.68205(9) 0.70766(10) 0.56371(8) 0.0311(3) Uani 1 1 d .
C33 C 0.73621(9) 0.70884(10) 0.51944(8) 0.0296(3) Uani 1 1 d .
H33 H 0.762712 0.767241 0.513145 0.036 Uiso 1 1 calc R
C34 C 0.75263(8) 0.62717(9) 0.48421(7) 0.0256(2) Uani 1 1 d .
C35 C 0.80803(10) 0.63468(11) 0.43337(9) 0.0363(3) Uani 1 1 d .
H35A H 0.867571 0.605017 0.461659 0.054 Uiso 1 1 calc GR
H35B H 0.816245 0.701915 0.423321 0.054 Uiso 1 1 calc GR
H35C H 0.776264 0.602000 0.382082 0.054 Uiso 1 1 calc GR
C36 C 0.66465(12) 0.79871(12) 0.59951(11) 0.0480(4) Uani 1 1 d .
H36A H 0.722195 0.823363 0.638850 0.072 Uiso 1 1 calc GR
H36B H 0.622850 0.786128 0.626157 0.072 Uiso 1 1 calc GR
H36C H 0.637607 0.845841 0.556804 0.072 Uiso 1 1 calc GR
C37 C 0.62164(11) 0.44514(11) 0.55400(9) 0.0370(3) Uani 1 1 d .
H37A H 0.572700 0.424550 0.503992 0.055 Uiso 1 1 calc GR
H37B H 0.597255 0.454485 0.595519 0.055 Uiso 1 1 calc GR
H37C H 0.669258 0.396366 0.571715 0.055 Uiso 1 1 calc GR

loop_
_atom_site_aniso_label
_atom_site_aniso_U_11
_atom_site_aniso_U_22
_atom_site_aniso_U_33
_atom_site_aniso_U_23
_atom_site_aniso_U_13
_atom_site_aniso_U_12
Cl1 0.0681(3) 0.0400(2) 0.0426(2) -0.00192(15) 0.0349(2) -0.00661(18)
Cl2 0.0362(2) 0.0725(3) 0.0712(3) 0.0144(2) 0.0175(2) -0.0064(2)
Cl3 0.0492(2) 0.03294(18) 0.0487(2) 0.00483(15) 0.00896(18) 0.00583(15)
C38 0.0392(8) 0.0248(6) 0.0323(6) 0.0010(5) 0.0178(6) 0.0002(5)
O1 0.0200(4) 0.0186(4) 0.0330(4) 0.0001(3) 0.0006(3) -0.0001(3)
O2 0.0373(6) 0.0322(5) 0.0440(6) 0.0074(4) 0.0147(5) 0.0173(4)
O3 0.0201(5) 0.0592(7) 0.0327(5) -0.0058(5) 0.0011(4) 0.0037(4)
N1 0.0215(5) 0.0219(5) 0.0224(4) 0.0030(4) 0.0095(4) 0.0051(4)
N2 0.0159(4) 0.0270(5) 0.0201(4) -0.0002(4) 0.0065(4) 0.0018(4)
C1 0.0210(5) 0.0183(5) 0.0210(5) -0.0006(4) 0.0072(4) -0.0013(4)
C2 0.0213(5) 0.0185(5) 0.0210(5) -0.0005(4) 0.0075(4) -0.0001(4)
C3 0.0181(5) 0.0207(5) 0.0180(5) 0.0008(4) 0.0080(4) 0.0007(4)
C4 0.0182(5) 0.0212(5) 0.0191(5) 0.0012(4) 0.0085(4) 0.0015(4)
C5 0.0205(5) 0.0192(5) 0.0205(5) -0.0006(4) 0.0067(4) -0.0017(4)
C6 0.0203(5) 0.0191(5) 0.0206(5) -0.0010(4) 0.0065(4) -0.0014(4)
C7 0.0238(6) 0.0185(5) 0.0273(6) 0.0019(4) 0.0056(5) 0.0007(4)
C8 0.0480(9) 0.0285(7) 0.0314(7) 0.0092(5) 0.0102(6) 0.0043(6)
C9 0.0380(8) 0.0219(6) 0.0553(9) 0.0047(6) -0.0025(7) -0.0060(6)
C10 0.0539(10) 0.0236(6) 0.0649(10) 0.0047(6) 0.0368(8) 0.0094(6)
C11 0.0223(6) 0.0228(5) 0.0233(5) -0.0001(4) 0.0019(4) -0.0031(4)
C12 0.0210(6) 0.0420(7) 0.0336(7) 0.0007(6) 0.0058(5) -0.0050(5)
C13 0.0372(8) 0.0253(6) 0.0435(8) -0.0034(6) -0.0046(6) -0.0067(6)
C14 0.0353(7) 0.0436(8) 0.0228(6) -0.0016(5) 0.0048(5) -0.0069(6)
C15 0.0267(6) 0.0315(6) 0.0242(5) 0.0062(5) 0.0120(5) 0.0112(5)
C16 0.0201(6) 0.0383(7) 0.0332(6) 0.0047(5) 0.0118(5) 0.0086(5)
C17 0.0178(5) 0.0381(7) 0.0251(6) 0.0040(5) 0.0070(5) 0.0036(5)
C18 0.0221(7) 0.0590(10) 0.0556(10) 0.0050(8) 0.0106(7) 0.0153(7)
C19 0.0368(8) 0.0457(8) 0.0411(8) 0.0031(6) 0.0263(6) 0.0042(6)
C20 0.0259(6) 0.0194(5) 0.0239(5) 0.0031(4) 0.0105(5) 0.0059(4)
C21 0.0273(6) 0.0227(5) 0.0244(5) 0.0058(4) 0.0103(5) 0.0064(4)
C22 0.0321(7) 0.0228(6) 0.0326(6) 0.0049(5) 0.0137(5) 0.0038(5)
C23 0.0366(7) 0.0189(5) 0.0336(6) 0.0003(5) 0.0109(6) 0.0045(5)
C24 0.0439(8) 0.0224(6) 0.0274(6) -0.0017(5) 0.0146(6) 0.0060(5)
C25 0.0368(7) 0.0215(5) 0.0266(6) 0.0021(4) 0.0160(5) 0.0069(5)
C26 0.0550(9) 0.0344(7) 0.0310(7) -0.0021(5) 0.0267(7) -0.0010(6)
C27 0.0564(10) 0.0289(7) 0.0438(8) -0.0045(6) 0.0141(7) -0.0081(7)
C28 0.0352(7) 0.0369(7) 0.0236(6) 0.0039(5) 0.0126(5) -0.0017(5)
C29 0.0178(5) 0.0273(6) 0.0179(5) -0.0016(4) 0.0050(4) 0.0000(4)
C30 0.0240(6) 0.0325(6) 0.0206(5) 0.0019(4) 0.0092(5) 0.0014(5)
C31 0.0278(6) 0.0408(7) 0.0245(6) -0.0030(5) 0.0117(5) 0.0031(5)
C32 0.0259(6) 0.0352(7) 0.0258(6) -0.0077(5) 0.0033(5) 0.0019(5)
C33 0.0256(6) 0.0300(6) 0.0273(6) -0.0051(5) 0.0038(5) -0.0060(5)
C34 0.0197(5) 0.0319(6) 0.0226(5) -0.0034(4) 0.0053(4) -0.0060(4)
C35 0.0331(7) 0.0408(8) 0.0414(7) -0.0033(6) 0.0216(6) -0.0121(6)
C36 0.0433(9) 0.0441(9) 0.0530(9) -0.0199(7) 0.0150(8) 0.0019(7)
C37 0.0459(9) 0.0368(7) 0.0404(7) 0.0050(6) 0.0300(7) 0.0008(6)

loop_
_atom_type_symbol
_atom_type_description
_atom_type_scat_dispersion_real
_atom_type_scat_dispersion_imag
_atom_type_scat_source
C C 0.0033 0.0016 'International Tables Vol C Tables 4.2.6.8 and 6.1.1.4'
H H 0.0000 0.0000 'International Tables Vol C Tables 4.2.6.8 and 6.1.1.4'
Cl Cl 0.1484 0.1585 'International Tables Vol C Tables 4.2.6.8 and 6.1.1.4'
N N 0.0061 0.0033 'International Tables Vol C Tables 4.2.6.8 and 6.1.1.4'
O O 0.0106 0.0060 'International Tables Vol C Tables 4.2.6.8 and 6.1.1.4'

loop_
_geom_angle_atom_site_label_1
_geom_angle_atom_site_label_2
_geom_angle_atom_site_label_3
_geom_angle
Cl1 C38 H38 108.7
Cl2 C38 Cl1 110.55(8)
Cl2 C38 Cl3 109.72(7)
Cl2 C38 H38 108.7
Cl3 C38 Cl1 110.52(8)
Cl3 C38 H38 108.7
C6 O1 C1 117.64(9)
C4 N1 C20 124.71(9)
C15 N1 C4 120.93(10)
C15 N1 C20 112.99(10)
C4 N2 C29 123.24(9)
C17 N2 C4 121.87(10)
C17 N2 C29 114.85(10)
O1 C1 C11 109.59(9)
C2 C1 O1 122.62(10)
C2 C1 C11 127.77(10)
C1 C2 H2 118.7
C1 C2 C3 122.52(10)
C3 C2 H2 118.7
C4 C3 C2 126.12(10)
C4 C3 C5 122.36(10)
C5 C3 C2 111.50(9)
N2 C4 N1 112.47(9)
C3 C4 N1 125.47(10)
C3 C4 N2 122.05(10)
C3 C5 H5 118.4
C6 C5 C3 123.17(10)
C6 C5 H5 118.4
O1 C6 C7 110.02(9)
C5 C6 O1 122.25(10)
C5 C6 C7 127.73(10)
C6 C7 C8 109.24(10)
C6 C7 C9 111.27(10)
C6 C7 C10 108.59(10)
C8 C7 C10 109.26(12)
C9 C7 C8 108.81(12)
C9 C7 C10 109.65(12)
C7 C8 H8A 109.5
C7 C8 H8B 109.5
C7 C8 H8C 109.5
H8A C8 H8B 109.5
H8A C8 H8C 109.5
H8B C8 H8C 109.5
C7 C9 H9A 109.5
C7 C9 H9B 109.5
C7 C9 H9C 109.5
H9A C9 H9B 109.5
H9A C9 H9C 109.5
H9B C9 H9C 109.5
C7 C10 H10A 109.5
C7 C10 H10B 109.5
C7 C10 H10C 109.5
H10A C10 H10B 109.5
H10A C10 H10C 109.5
H10B C10 H10C 109.5
C1 C11 C12 109.56(10)
C1 C11 C13 111.33(10)
C1 C11 C14 107.75(10)
C12 C11 C14 109.49(11)
C13 C11 C12 109.41(12)
C13 C11 C14 109.28(12)
C11 C12 H12A 109.5
C11 C12 H12B 109.5
C11 C12 H12C 109.5
H12A C12 H12B 109.5
H12A C12 H12C 109.5
H12B C12 H12C 109.5
C11 C13 H13A 109.5
C11 C13 H13B 109.5
C11 C13 H13C 109.5
H13A C13 H13B 109.5
H13A C13 H13C 109.5
H13B C13 H13C 109.5
C11 C14 H14A 109.5
C11 C14 H14B 109.5
C11 C14 H14C 109.5
H14A C14 H14B 109.5
H14A C14 H14C 109.5
H14B C14 H14C 109.5
O2 C15 N1 121.23(13)
O2 C15 C16 121.78(12)
N1 C15 C16 116.97(11)
C15 C16 C17 108.93(10)
C15 C16 C18 109.83(12)
C15 C16 C19 109.10(11)
C17 C16 C18 110.32(12)
C17 C16 C19 108.76(11)
C18 C16 C19 109.86(12)
O3 C17 N2 121.97(12)
O3 C17 C16 122.56(12)
N2 C17 C16 115.43(11)
C16 C18 H18A 109.5
C16 C18 H18B 109.5
C16 C18 H18C 109.5
H18A C18 H18B 109.5
H18A C18 H18C 109.5
H18B C18 H18C 109.5
C16 C19 H19A 109.5
C16 C19 H19B 109.5
C16 C19 H19C 109.5
H19A C19 H19B 109.5
H19A C19 H19C 109.5
H19B C19 H19C 109.5
C21 C20 N1 120.38(10)
C21 C20 C25 121.01(12)
C25 C20 N1 118.44(11)
C20 C21 C22 118.11(11)
C20 C21 C28 122.31(12)
C22 C21 C28 119.57(11)
C21 C22 H22 118.8
C23 C22 C21 122.36(12)
C23 C22 H22 118.8
C22 C23 C24 117.89(12)
C22 C23 C27 121.07(13)
C24 C23 C27 121.02(13)
C23 C24 H24 119.1
C25 C24 C23 121.88(12)
C25 C24 H24 119.1
C20 C25 C26 121.24(12)
C24 C25 C20 118.63(12)
C24 C25 C26 120.11(11)
C25 C26 H26A 109.5
C25 C26 H26B 109.5
C25 C26 H26C 109.5
H26A C26 H26B 109.5
H26A C26 H26C 109.5
H26B C26 H26C 109.5
C23 C27 H27A 109.5
C23 C27 H27B 109.5
C23 C27 H27C 109.5
H27A C27 H27B 109.5
H27A C27 H27C 109.5
H27B C27 H27C 109.5
C21 C28 H28A 109.5
C21 C28 H28B 109.5
C21 C28 H28C 109.5
H28A C28 H28B 109.5
H28A C28 H28C 109.5
H28B C28 H28C 109.5
C30 C29 N2 121.09(11)
C30 C29 C34 120.81(11)
C34 C29 N2 118.09(10)
C29 C30 C31 118.19(12)
C29 C30 C37 121.82(12)
C31 C30 C37 119.99(12)
C30 C31 H31 118.9
C32 C31 C30 122.18(12)
C32 C31 H31 118.9
C31 C32 C33 118.15(12)
C31 C32 C36 121.99(14)
C33 C32 C36 119.86(14)
C32 C33 H33 119.1
C34 C33 C32 121.80(12)
C34 C33 H33 119.1
C29 C34 C35 122.19(12)
C33 C34 C29 118.85(12)
C33 C34 C35 118.92(12)
C34 C35 H35A 109.5
C34 C35 H35B 109.5
C34 C35 H35C 109.5
H35A C35 H35B 109.5
H35A C35 H35C 109.5
H35B C35 H35C 109.5
C32 C36 H36A 109.5
C32 C36 H36B 109.5
C32 C36 H36C 109.5
H36A C36 H36B 109.5
H36A C36 H36C 109.5
H36B C36 H36C 109.5
C30 C37 H37A 109.5
C30 C37 H37B 109.5
C30 C37 H37C 109.5
H37A C37 H37B 109.5
H37A C37 H37C 109.5
H37B C37 H37C 109.5

loop_
_geom_bond_atom_site_label_1
_geom_bond_atom_site_label_2
_geom_bond_distance
Cl1 C38 1.7572(14)
Cl2 C38 1.7530(15)
Cl3 C38 1.7571(14)
C38 H38 1.0000
O1 C1 1.3762(13)
O1 C6 1.3749(14)
O2 C15 1.2187(16)
O3 C17 1.2179(16)
N1 C4 1.4423(14)
N1 C15 1.3799(15)
N1 C20 1.4547(16)
N2 C4 1.4387(15)
N2 C17 1.3824(15)
N2 C29 1.4508(15)
C1 C2 1.3380(16)
C1 C11 1.5135(16)
C2 H2 0.9500
C2 C3 1.4632(15)
C3 C4 1.3699(15)
C3 C5 1.4618(15)
C5 H5 0.9500
C5 C6 1.3331(16)
C6 C7 1.5153(16)
C7 C8 1.5333(18)
C7 C9 1.5229(19)
C7 C10 1.536(2)
C8 H8A 0.9800
C8 H8B 0.9800
C8 H8C 0.9800
C9 H9A 0.9800
C9 H9B 0.9800
C9 H9C 0.9800
C10 H10A 0.9800
C10 H10B 0.9800
C10 H10C 0.9800
C11 C12 1.5350(19)
C11 C13 1.5287(18)
C11 C14 1.5406(18)
C12 H12A 0.9800
C12 H12B 0.9800
C12 H12C 0.9800
C13 H13A 0.9800
C13 H13B 0.9800
C13 H13C 0.9800
C14 H14A 0.9800
C14 H14B 0.9800
C14 H14C 0.9800
C15 C16 1.512(2)
C16 C17 1.5122(19)
C16 C18 1.5264(19)
C16 C19 1.5481(19)
C18 H18A 0.9800
C18 H18B 0.9800
C18 H18C 0.9800
C19 H19A 0.9800
C19 H19B 0.9800
C19 H19C 0.9800
C20 C21 1.3902(17)
C20 C25 1.4044(16)
C21 C22 1.3962(18)
C21 C28 1.5054(17)
C22 H22 0.9500
C22 C23 1.3876(19)
C23 C24 1.390(2)
C23 C27 1.504(2)
C24 H24 0.9500
C24 C25 1.3864(19)
C25 C26 1.5033(19)
C26 H26A 0.9800
C26 H26B 0.9800
C26 H26C 0.9800
C27 H27A 0.9800
C27 H27B 0.9800
C27 H27C 0.9800
C28 H28A 0.9800
C28 H28B 0.9800
C28 H28C 0.9800
C29 C30 1.3946(16)
C29 C34 1.4018(17)
C30 C31 1.3976(18)
C30 C37 1.4995(19)
C31 H31 0.9500
C31 C32 1.385(2)
C32 C33 1.389(2)
C32 C36 1.507(2)
C33 H33 0.9500
C33 C34 1.3858(18)
C34 C35 1.5079(18)
C35 H35A 0.9800
C35 H35B 0.9800
C35 H35C 0.9800
C36 H36A 0.9800
C36 H36B 0.9800
C36 H36C 0.9800
C37 H37A 0.9800
C37 H37B 0.9800
C37 H37C 0.9800

loop_
_geom_hbond_atom_site_label_D
_geom_hbond_atom_site_label_H
_geom_hbond_atom_site_label_A
_geom_hbond_distance_DH
_geom_hbond_distance_HA
_geom_hbond_distance_DA
_geom_hbond_angle_DHA
C38 H38 O2 1.00 2.16 2.9875(17) 139.3
